data_7245615
loop_
_publ_author_name
'Hu, Cong'
'Li, Ying-Yu'
'Qiu, Qi-Ming'
'Han, Hong-Liang'
'Gu, Chao-Yue'
'Yang, Yu-Ping'
'Dai, Li-Xiong'
'Jin, Qiong-Hua'

_publ_section_title
;
 Efficient dye degradation and THz spectra of {PMo12} based rare earth
 phosphine oxide complexes
;
_journal_name_full CrystEngComm
_journal_paper_doi 10.1039/D2CE00989G
_journal_year 2022
_chemical_formula_sum 'C40 H96 Mo12 O64 P9 Tb'
_chemical_formula_weight 3190.10
_space_group_IT_number 2
_space_group_name_Hall '-P 1'
_space_group_name_H-M_alt 'P -1'
_symmetry_cell_setting triclinic
_symmetry_space_group_name_H-M 'P -1'
_atom_sites_solution_hydrogens geom
_atom_sites_solution_primary direct
_atom_sites_solution_secondary difmap
_audit_creation_method SHELXL-97
_audit_update_record
;
2022-06-15 deposited with the CCDC.	2022-08-26 downloaded from the CCDC.
;
_cell_angle_alpha 68.855(2)
_cell_angle_beta 67.695(2)
_cell_angle_gamma 65.7920(10)
_cell_formula_units_Z 1
_cell_length_a 13.7846(14)
_cell_length_b 14.6894(15)
_cell_length_c 14.9564(14)
_cell_measurement_reflns_used 3041
_cell_measurement_temperature 293(2)
_cell_measurement_theta_max 28.175
_cell_measurement_theta_min 2.555
_cell_volume 2478.9(4)
_computing_cell_refinement 'Bruker SMART'
_computing_data_collection 'Bruker SMART'
_computing_data_reduction 'Bruker SHELXTL'
_computing_molecular_graphics 'Bruker SHELXTL'
_computing_publication_material 'Bruker SHELXTL'
_computing_structure_refinement 'SHELXL-97 (Sheldrick, 1997)'
_computing_structure_solution 'SHELXS-97 (Sheldrick, 1990)'
_diffrn_ambient_temperature 293(2)
_diffrn_measured_fraction_theta_full 0.972
_diffrn_measured_fraction_theta_max 0.972
_diffrn_measurement_device_type 'CCD area detector'
_diffrn_measurement_method 'phi and omega scans'
_diffrn_radiation_monochromator graphite
_diffrn_radiation_source 'fine-focus sealed tube'
_diffrn_radiation_type MoK\a
_diffrn_radiation_wavelength 0.71073
_diffrn_reflns_av_R_equivalents 0.0844
_diffrn_reflns_av_sigmaI/netI 0.1010
_diffrn_reflns_limit_h_max 13
_diffrn_reflns_limit_h_min -16
_diffrn_reflns_limit_k_max 17
_diffrn_reflns_limit_k_min -17
_diffrn_reflns_limit_l_max 15
_diffrn_reflns_limit_l_min -17
_diffrn_reflns_number 12422
_diffrn_reflns_theta_full 25.02
_diffrn_reflns_theta_max 25.02
_diffrn_reflns_theta_min 1.90
_exptl_absorpt_coefficient_mu 2.408
_exptl_absorpt_correction_T_max 0.6445
_exptl_absorpt_correction_T_min 0.5129
_exptl_absorpt_correction_type multi-scan
_exptl_absorpt_process_details sadabs
_exptl_crystal_colour yellow
_exptl_crystal_density_diffrn 2.137
_exptl_crystal_description block
_exptl_crystal_F_000 1552
_exptl_crystal_size_max 0.32
_exptl_crystal_size_mid 0.25
_exptl_crystal_size_min 0.20
_refine_diff_density_max 3.225
_refine_diff_density_min -2.270
_refine_diff_density_rms 0.258
_refine_ls_extinction_method none
_refine_ls_goodness_of_fit_ref 1.452
_refine_ls_hydrogen_treatment mixed
_refine_ls_matrix_type full
_refine_ls_number_parameters 698
_refine_ls_number_reflns 8505
_refine_ls_number_restraints 1108
_refine_ls_restrained_S_all 1.565
_refine_ls_R_factor_all 0.1906
_refine_ls_R_factor_gt 0.1268
_refine_ls_shift/su_max 0.000
_refine_ls_shift/su_mean 0.000
_refine_ls_structure_factor_coef Fsqd
_refine_ls_weighting_details 'calc w=1/[\s^2^(Fo^2^)+(0.1320P)^2^+0.0000P] where P=(Fo^2^+2Fc^2^)/3'
_refine_ls_weighting_scheme calc
_refine_ls_wR_factor_gt 0.3128
_refine_ls_wR_factor_ref 0.3458
_reflns_number_gt 4499
_reflns_number_total 8505
_reflns_threshold_expression >2sigma(I)
_cod_data_source_file d2ce00989g2.cif
_cod_data_source_block 210416f
_cod_depositor_comments
;
The following automatic conversions were performed:

data item '_symmetry_cell_setting' value 'Triclinic' was changed to
'triclinic' in accordance with the
/home/data/users/saulius/crontab/automatic-downloads/rss-feeds/RSC/lib/dictionaries/cif_core.dic
dictionary named 'cif_core.dic' version 2.4.2 last updated on
2011-04-26.

Automatic conversion script
Id: cif_fix_values 7556 2019-12-06 15:28:31Z antanas 
;
_cod_original_sg_symbol_H-M P-1
_cod_database_code 7245615

loop_
_symmetry_equiv_pos_as_xyz
'x, y, z'
'-x, -y, -z'

loop_
_atom_site_label
_atom_site_type_symbol
_atom_site_fract_x
_atom_site_fract_y
_atom_site_fract_z
_atom_site_U_iso_or_equiv
_atom_site_adp_type
_atom_site_occupancy
_atom_site_symmetry_multiplicity
_atom_site_calc_flag
_atom_site_refinement_flags
_atom_site_disorder_assembly
_atom_site_disorder_group
Tb1 Tb 0.5000 0.0000 1.0000 0.0532(4) Uani 1 2 d SU . .
Mo1 Mo 0.76543(19) 0.44476(18) 0.5228(2) 0.0940(8) Uani 1 1 d U . .
Mo2 Mo 0.8114(3) 0.4563(3) 0.73431(19) 0.1282(11) Uani 1 1 d DU . .
Mo3 Mo 0.73749(19) 0.6837(2) 0.5518(3) 0.1222(9) Uani 1 1 d DU . .
Mo4 Mo 0.9193(4) 0.71944(18) 0.3127(2) 0.1350(11) Uani 1 1 d DU . .
Mo5 Mo 0.9628(2) 0.47234(18) 0.29120(16) 0.0915(8) Uani 1 1 d U . .
Mo6 Mo 1.02701(19) 0.25592(14) 0.48598(16) 0.0792(7) Uani 1 1 d U . .
O1 O 0.955(3) 0.443(2) 0.459(2) 0.087(3) Uani 0.50 1 d PU . .
O2 O 0.980(3) 0.458(2) 0.612(2) 0.081(3) Uani 0.50 1 d PU . .
O3 O 0.931(3) 0.610(2) 0.480(3) 0.086(3) Uani 0.50 1 d PU . .
O4 O 1.121(3) 0.482(2) 0.441(2) 0.079(4) Uani 0.50 1 d PU . .
O5 O 0.7647(19) 0.4180(16) 0.6570(18) 0.137(5) Uani 1 1 d U . .
O6 O 0.709(2) 0.5841(16) 0.516(2) 0.149(5) Uani 1 1 d U . .
O7 O 0.8274(16) 0.4784(13) 0.3820(15) 0.112(3) Uani 1 1 d U . .
O8 O 0.8813(15) 0.3155(13) 0.5257(14) 0.108(3) Uani 1 1 d U . .
O9 O 0.6510(18) 0.4173(18) 0.542(2) 0.142(7) Uani 1 1 d U . .
O10 O 0.7465(18) 0.5881(9) 0.6692(11) 0.155(4) Uani 1 1 d DU . .
O11 O 1.0654(10) 0.6680(16) 0.2677(18) 0.161(5) Uani 1 1 d DU . .
O12 O 0.908(2) 0.5209(16) 0.7468(19) 0.149(6) Uani 1 1 d U . .
O13 O 0.722(2) 0.4385(19) 0.8414(18) 0.168(8) Uani 1 1 d U . .
O14 O 0.781(2) 0.7277(17) 0.416(2) 0.158(3) Uani 1 1 d U . .
O15 O 0.907(2) 0.6140(17) 0.2798(19) 0.148(5) Uani 1 1 d U . .
O16 O 0.892(3) 0.821(2) 0.221(2) 0.200(9) Uani 1 1 d U . .
O17 O 1.0136(16) 0.3391(13) 0.3512(14) 0.113(3) Uani 1 1 d U . .
O18 O 0.944(2) 0.4596(16) 0.1931(15) 0.146(8) Uani 1 1 d U . .
O19 O 1.0347(18) 0.2278(16) 0.6135(14) 0.124(5) Uani 1 1 d U . .
O20 O 1.1765(17) 0.2579(16) 0.4378(14) 0.112(5) Uani 1 1 d U . .
O21 O 1.0410(15) 0.1433(12) 0.4761(13) 0.097(5) Uani 1 1 d U . .
O22 O 0.6080(17) 0.765(2) 0.586(3) 0.209(6) Uani 1 1 d U . .
O23 O 0.437(2) 0.1798(12) 0.9301(16) 0.070(4) Uani 0.515(4) 1 d PDU A -1
O24 O 0.6671(17) 0.0300(17) 0.9475(15) 0.068(3) Uani 0.515(4) 1 d PDU A -1
O25 O 0.5365(18) 0.0251(18) 0.8296(12) 0.065(3) Uani 0.515(4) 1 d PDU A -1
O26 O 0.6319(17) -0.1532(14) 0.9893(17) 0.071(4) Uani 0.515(4) 1 d PDU A -1
O27 O 0.418(3) 0.3226(19) 0.7801(14) 0.118(6) Uani 0.515(4) 1 d PDU A -1
O28 O 0.372(2) 0.3611(17) 0.9373(18) 0.107(6) Uani 0.515(4) 1 d PDU A -1
O29 O 0.8381(19) 0.021(2) 0.812(2) 0.126(6) Uani 0.515(4) 1 d PDU A -1
O30 O 0.790(3) 0.120(2) 0.931(2) 0.132(6) Uani 0.515(4) 1 d PDU A -1
O31 O 0.650(3) 0.068(2) 0.6593(14) 0.109(5) Uani 0.515(4) 1 d PDU A -1
O32 O 0.522(2) -0.023(3) 0.6942(19) 0.123(6) Uani 0.515(4) 1 d PDU A -1
O33 O 0.8300(15) -0.242(2) 0.934(2) 0.122(6) Uani 0.515(4) 1 d PDU A -1
O34 O 0.700(2) -0.3394(13) 1.006(2) 0.131(7) Uani 0.515(4) 1 d PDU A -1
O23' O 0.5253(19) 0.1113(17) 0.8401(15) 0.070(4) Uani 0.485(4) 1 d PD A -2
O24' O 0.5971(19) 0.0845(15) 1.0219(18) 0.068(3) Uani 0.485(4) 1 d PD A -2
O25' O 0.5021(18) -0.0671(15) 0.8812(15) 0.065(3) Uani 0.485(4) 1 d PD A -2
O26' O 0.6971(16) -0.0696(18) 0.9323(16) 0.071(4) Uani 0.485(4) 1 d PD A -2
O27' O 0.515(2) 0.2730(15) 0.710(2) 0.118(6) Uani 0.485(4) 1 d PD A -2
O28' O 0.663(2) 0.1154(19) 0.6766(16) 0.107(6) Uani 0.485(4) 1 d PD A -2
O29' O 0.7588(15) 0.123(2) 0.998(3) 0.126(6) Uani 0.485(4) 1 d PD A -2
O30' O 0.577(2) 0.235(2) 1.069(2) 0.132(6) Uani 0.485(4) 1 d PD A -2
O31' O 0.4733(19) -0.2118(17) 0.865(2) 0.109(5) Uani 0.485(4) 1 d PD A -2
O32' O 0.528(2) -0.084(2) 0.7156(12) 0.123(6) Uani 0.485(4) 1 d PD A -2
O33' O 0.860(2) -0.2202(17) 0.921(2) 0.122(6) Uani 0.485(4) 1 d PD A -2
O34' O 0.867(2) -0.057(2) 0.799(2) 0.131(7) Uani 0.485(4) 1 d PD A -2
P1 P 1.0000 0.5000 0.5000 0.0718(15) Uani 1 2 d SU . .
P2 P 0.4565(10) 0.2831(9) 0.8746(8) 0.078(2) Uani 0.515(4) 1 d PD A -1
P3 P 0.7381(10) 0.0959(9) 0.8703(8) 0.081(3) Uani 0.515(4) 1 d PD A -1
P4 P 0.6047(9) -0.0190(8) 0.7381(7) 0.070(2) Uani 0.515(4) 1 d PD A -1
P5 P 0.7154(9) -0.2370(9) 0.9354(8) 0.078(3) Uani 0.515(4) 1 d PD A -1
P2' P 0.5956(11) 0.1759(9) 0.7587(9) 0.078(2) Uani 0.485(4) 1 d PD A -2
P3' P 0.6400(11) 0.1774(10) 0.9858(8) 0.081(3) Uani 0.485(4) 1 d PD A -2
P4' P 0.5496(9) -0.1444(9) 0.8183(8) 0.070(2) Uani 0.485(4) 1 d PD A -2
P5' P 0.7911(10) -0.1262(9) 0.8567(9) 0.078(3) Uani 0.485(4) 1 d PD A -2
C1 C 0.5922(15) 0.2888(19) 0.851(4) 0.122(7) Uani 0.515(4) 1 d PDU A -1
H1A H 0.5951 0.3578 0.8150 0.147 Uiso 0.515(4) 1 calc PR A -1
H1B H 0.6095 0.2715 0.9132 0.147 Uiso 0.515(4) 1 calc PR A -1
C2 C 0.676(2) 0.212(3) 0.789(2) 0.125(7) Uani 0.515(4) 1 d PDU A -1
H2A H 0.7323 0.2413 0.7393 0.150 Uiso 0.515(4) 1 calc PR A -1
H2B H 0.6391 0.1975 0.7541 0.150 Uiso 0.515(4) 1 calc PR A -1
C3 C 0.368(4) 0.286(4) 0.739(2) 0.112(7) Uani 0.515(4) 1 d PDU A -1
H3A H 0.2892 0.3216 0.7531 0.134 Uiso 0.515(4) 1 calc PR A -1
H3B H 0.3789 0.2129 0.7690 0.134 Uiso 0.515(4) 1 calc PR A -1
C4 C 0.418(5) 0.302(6) 0.626(3) 0.155(15) Uani 0.515(4) 1 d PDU A -1
H4A H 0.3763 0.3678 0.5930 0.233 Uiso 0.515(4) 1 calc PR A -1
H4B H 0.4171 0.2487 0.6043 0.233 Uiso 0.515(4) 1 calc PR A -1
H4C H 0.4934 0.3007 0.6093 0.233 Uiso 0.515(4) 1 calc PR A -1
C5 C 0.269(3) 0.436(4) 0.921(4) 0.134(10) Uani 0.515(4) 1 d PDU A -1
H5A H 0.2121 0.4038 0.9483 0.161 Uiso 0.515(4) 1 calc PR A -1
H5B H 0.2775 0.4638 0.8499 0.161 Uiso 0.515(4) 1 calc PR A -1
C6 C 0.235(5) 0.524(3) 0.970(5) 0.158(19) Uani 0.515(4) 1 d PDU A -1
H6A H 0.2890 0.5594 0.9393 0.237 Uiso 0.515(4) 1 calc PR A -1
H6B H 0.2306 0.4962 1.0397 0.237 Uiso 0.515(4) 1 calc PR A -1
H6C H 0.1643 0.5710 0.9619 0.237 Uiso 0.515(4) 1 calc PR A -1
C7 C 0.915(3) 0.048(3) 0.719(3) 0.148(9) Uani 0.515(4) 1 d PDU A -1
H7A H 0.9213 0.1138 0.7125 0.177 Uiso 0.515(4) 1 calc PR A -1
H7B H 0.8883 0.0552 0.6649 0.177 Uiso 0.515(4) 1 calc PR A -1
C8 C 1.030(3) -0.033(4) 0.711(5) 0.151(14) Uani 0.515(4) 1 d PDU A -1
H8A H 1.0818 -0.0030 0.7069 0.227 Uiso 0.515(4) 1 calc PR A -1
H8B H 1.0522 -0.0566 0.6516 0.227 Uiso 0.515(4) 1 calc PR A -1
H8C H 1.0269 -0.0898 0.7680 0.227 Uiso 0.515(4) 1 calc PR A -1
C9 C 0.820(5) 0.211(4) 0.909(3) 0.149(9) Uani 0.515(4) 1 d PDU A -1
H9A H 0.7622 0.2704 0.8854 0.179 Uiso 0.515(4) 1 calc PR A -1
H9B H 0.8876 0.2066 0.8547 0.179 Uiso 0.515(4) 1 calc PR A -1
C10 C 0.837(6) 0.225(5) 0.997(4) 0.182(17) Uani 0.515(4) 1 d PDU A -1
H10A H 0.8462 0.2909 0.9802 0.274 Uiso 0.515(4) 1 calc PR A -1
H10B H 0.9012 0.1717 1.0138 0.274 Uiso 0.515(4) 1 calc PR A -1
H10C H 0.7732 0.2212 1.0533 0.274 Uiso 0.515(4) 1 calc PR A -1
C11 C 0.7324(18) -0.123(2) 0.7456(19) 0.117(7) Uani 0.515(4) 1 d PDU A -1
H11A H 0.7756 -0.1344 0.6798 0.140 Uiso 0.515(4) 1 calc PR A -1
H11B H 0.7758 -0.1066 0.7719 0.140 Uiso 0.515(4) 1 calc PR A -1
C12 C 0.704(4) -0.2201(16) 0.814(2) 0.145(9) Uani 0.515(4) 1 d PDU A -1
H12A H 0.7540 -0.2795 0.7878 0.174 Uiso 0.515(4) 1 calc PR A -1
H12B H 0.6290 -0.2131 0.8187 0.174 Uiso 0.515(4) 1 calc PR A -1
C13 C 0.715(3) 0.067(4) 0.5581(17) 0.128(9) Uani 0.515(4) 1 d PDU A -1
H13A H 0.7597 -0.0025 0.5537 0.153 Uiso 0.515(4) 1 calc PR A -1
H13B H 0.7635 0.1077 0.5377 0.153 Uiso 0.515(4) 1 calc PR A -1
C14 C 0.641(5) 0.112(5) 0.488(3) 0.149(14) Uani 0.515(4) 1 d PDU A -1
H14A H 0.6163 0.1858 0.4738 0.224 Uiso 0.515(4) 1 calc PR A -1
H14B H 0.5784 0.0876 0.5183 0.224 Uiso 0.515(4) 1 calc PR A -1
H14C H 0.6825 0.0907 0.4266 0.224 Uiso 0.515(4) 1 calc PR A -1
C15 C 0.413(3) -0.031(6) 0.740(3) 0.122(9) Uani 0.515(4) 1 d PDU A -1
H15A H 0.3664 0.0273 0.7690 0.147 Uiso 0.515(4) 1 calc PR A -1
H15B H 0.4162 -0.0930 0.7932 0.147 Uiso 0.515(4) 1 calc PR A -1
C16 C 0.363(4) -0.034(6) 0.666(4) 0.133(13) Uani 0.515(4) 1 d PDU A -1
H16A H 0.2957 -0.0505 0.7022 0.199 Uiso 0.515(4) 1 calc PR A -1
H16B H 0.4140 -0.0846 0.6302 0.199 Uiso 0.515(4) 1 calc PR A -1
H16C H 0.3470 0.0327 0.6206 0.199 Uiso 0.515(4) 1 calc PR A -1
C17 C 0.884(4) -0.288(5) 1.013(3) 0.144(11) Uani 0.515(4) 1 d PDU A -1
H17A H 0.8994 -0.3620 1.0303 0.173 Uiso 0.515(4) 1 calc PR A -1
H17B H 0.8346 -0.2625 1.0709 0.173 Uiso 0.515(4) 1 calc PR A -1
C18 C 0.991(4) -0.264(6) 0.981(5) 0.183(18) Uani 0.515(4) 1 d PDU A -1
H18A H 1.0528 -0.3221 0.9628 0.274 Uiso 0.515(4) 1 calc PR A -1
H18B H 0.9982 -0.2489 1.0353 0.274 Uiso 0.515(4) 1 calc PR A -1
H18C H 0.9910 -0.2053 0.9249 0.274 Uiso 0.515(4) 1 calc PR A -1
C19 C 0.762(5) -0.4419(16) 0.994(3) 0.136(9) Uani 0.515(4) 1 d PDU A -1
H19A H 0.8260 -0.4401 0.9364 0.163 Uiso 0.515(4) 1 calc PR A -1
H19B H 0.7167 -0.4698 0.9819 0.163 Uiso 0.515(4) 1 calc PR A -1
C20 C 0.801(7) -0.511(4) 1.087(5) 0.203(19) Uani 0.515(4) 1 d PDU A -1
H20A H 0.7524 -0.4841 1.1434 0.304 Uiso 0.515(4) 1 calc PR A -1
H20B H 0.8747 -0.5141 1.0771 0.304 Uiso 0.515(4) 1 calc PR A -1
H20C H 0.7993 -0.5794 1.0977 0.304 Uiso 0.515(4) 1 calc PR A -1
C1' C 0.683(3) 0.220(4) 0.7858(17) 0.122(7) Uani 0.485(4) 1 d PD A -2
H1'1 H 0.7455 0.1625 0.8032 0.147 Uiso 0.485(4) 1 calc PR A -2
H1'2 H 0.7106 0.2691 0.7278 0.147 Uiso 0.485(4) 1 calc PR A -2
C2' C 0.615(5) 0.2709(17) 0.873(2) 0.125(7) Uani 0.485(4) 1 d PD A -2
H2'1 H 0.5367 0.2946 0.8767 0.150 Uiso 0.485(4) 1 calc PR A -2
H2'2 H 0.6358 0.3298 0.8636 0.150 Uiso 0.485(4) 1 calc PR A -2
C3' C 0.438(3) 0.284(4) 0.661(4) 0.112(7) Uani 0.485(4) 1 d PD A -2
H3'1 H 0.4060 0.3567 0.6317 0.134 Uiso 0.485(4) 1 calc PR A -2
H3'2 H 0.3789 0.2585 0.7090 0.134 Uiso 0.485(4) 1 calc PR A -2
C4' C 0.496(5) 0.225(5) 0.579(4) 0.155(15) Uani 0.485(4) 1 d PD A -2
H4'1 H 0.4450 0.2391 0.5425 0.233 Uiso 0.485(4) 1 calc PR A -2
H4'2 H 0.5204 0.1528 0.6086 0.233 Uiso 0.485(4) 1 calc PR A -2
H4'3 H 0.5583 0.2468 0.5344 0.233 Uiso 0.485(4) 1 calc PR A -2
C5' C 0.755(4) 0.136(5) 0.595(3) 0.134(10) Uani 0.485(4) 1 d PD A -2
H5'1 H 0.8220 0.1001 0.6161 0.161 Uiso 0.485(4) 1 calc PR A -2
H5'2 H 0.7444 0.2092 0.5759 0.161 Uiso 0.485(4) 1 calc PR A -2
C6' C 0.768(5) 0.103(5) 0.504(2) 0.158(19) Uani 0.485(4) 1 d PD A -2
H6'1 H 0.7134 0.0708 0.5196 0.237 Uiso 0.485(4) 1 calc PR A -2
H6'2 H 0.8405 0.0545 0.4869 0.237 Uiso 0.485(4) 1 calc PR A -2
H6'3 H 0.7587 0.1618 0.4492 0.237 Uiso 0.485(4) 1 calc PR A -2
C7' C 0.834(3) 0.144(4) 1.023(3) 0.148(9) Uani 0.485(4) 1 d PD A -2
H7'1 H 0.8093 0.2170 1.0208 0.177 Uiso 0.485(4) 1 calc PR A -2
H7'2 H 0.9060 0.1284 0.9753 0.177 Uiso 0.485(4) 1 calc PR A -2
C8' C 0.846(5) 0.082(5) 1.128(3) 0.151(14) Uani 0.485(4) 1 d PD A -2
H8'1 H 0.8016 0.0372 1.1552 0.227 Uiso 0.485(4) 1 calc PR A -2
H8'2 H 0.8219 0.1280 1.1695 0.227 Uiso 0.485(4) 1 calc PR A -2
H8'3 H 0.9221 0.0417 1.1237 0.227 Uiso 0.485(4) 1 calc PR A -2
C9' C 0.591(6) 0.322(5) 1.080(4) 0.149(9) Uani 0.485(4) 1 d PD A -2
H9'1 H 0.5805 0.3788 1.0219 0.179 Uiso 0.485(4) 1 calc PR A -2
H9'2 H 0.6651 0.3041 1.0842 0.179 Uiso 0.485(4) 1 calc PR A -2
C10' C 0.507(6) 0.354(6) 1.173(5) 0.182(17) Uani 0.485(4) 1 d PD A -2
H10D H 0.5412 0.3732 1.2060 0.274 Uiso 0.485(4) 1 calc PR A -2
H10E H 0.4809 0.2977 1.2178 0.274 Uiso 0.485(4) 1 calc PR A -2
H10F H 0.4456 0.4117 1.1556 0.274 Uiso 0.485(4) 1 calc PR A -2
C11' C 0.6926(14) -0.219(2) 0.807(3) 0.117(7) Uani 0.485(4) 1 d PD A -2
H11C H 0.7044 -0.2885 0.8057 0.140 Uiso 0.485(4) 1 calc PR A -2
H11D H 0.7383 -0.1886 0.7452 0.140 Uiso 0.485(4) 1 calc PR A -2
C12' C 0.725(3) -0.222(2) 0.895(3) 0.145(9) Uani 0.485(4) 1 d PD A -2
H12C H 0.7750 -0.2898 0.9165 0.174 Uiso 0.485(4) 1 calc PR A -2
H12D H 0.6597 -0.2086 0.9503 0.174 Uiso 0.485(4) 1 calc PR A -2
C13' C 0.476(5) -0.305(3) 0.942(3) 0.128(9) Uani 0.485(4) 1 d PD A -2
H13C H 0.4173 -0.2903 1.0012 0.153 Uiso 0.485(4) 1 calc PR A -2
H13D H 0.5460 -0.3329 0.9580 0.153 Uiso 0.485(4) 1 calc PR A -2
C14' C 0.462(6) -0.384(3) 0.907(5) 0.149(14) Uani 0.485(4) 1 d PD A -2
H14D H 0.3887 -0.3891 0.9398 0.224 Uiso 0.485(4) 1 calc PR A -2
H14E H 0.5154 -0.4494 0.9228 0.224 Uiso 0.485(4) 1 calc PR A -2
H14F H 0.4716 -0.3616 0.8361 0.224 Uiso 0.485(4) 1 calc PR A -2
C15' C 0.436(4) -0.001(3) 0.687(3) 0.122(9) Uani 0.485(4) 1 d PD A -2
H15C H 0.4561 0.0620 0.6567 0.147 Uiso 0.485(4) 1 calc PR A -2
H15D H 0.3749 0.0097 0.7464 0.147 Uiso 0.485(4) 1 calc PR A -2
C16' C 0.399(4) -0.022(6) 0.614(4) 0.133(13) Uani 0.485(4) 1 d PD A -2
H16D H 0.4617 -0.0398 0.5592 0.199 Uiso 0.485(4) 1 calc PR A -2
H16E H 0.3442 0.0389 0.5901 0.199 Uiso 0.485(4) 1 calc PR A -2
H16F H 0.3688 -0.0773 0.6475 0.199 Uiso 0.485(4) 1 calc PR A -2
C17' C 0.893(4) -0.227(4) 1.004(2) 0.144(11) Uani 0.485(4) 1 d PD A -2
H17C H 0.8957 -0.1607 0.9991 0.173 Uiso 0.485(4) 1 calc PR A -2
H17D H 0.9664 -0.2762 1.0012 0.173 Uiso 0.485(4) 1 calc PR A -2
C18' C 0.813(6) -0.261(6) 1.103(2) 0.183(18) Uani 0.485(4) 1 d PD A -2
H18D H 0.8048 -0.3234 1.1057 0.274 Uiso 0.485(4) 1 calc PR A -2
H18E H 0.7423 -0.2080 1.1098 0.274 Uiso 0.485(4) 1 calc PR A -2
H18F H 0.8418 -0.2717 1.1569 0.274 Uiso 0.485(4) 1 calc PR A -2
C19' C 0.976(2) -0.083(4) 0.734(3) 0.136(9) Uani 0.485(4) 1 d PD A -2
H19C H 1.0019 -0.0233 0.7080 0.163 Uiso 0.485(4) 1 calc PR A -2
H19D H 0.9750 -0.1002 0.6776 0.163 Uiso 0.485(4) 1 calc PR A -2
C20' C 1.056(3) -0.173(6) 0.788(4) 0.203(19) Uani 0.485(4) 1 d PD A -2
H20D H 1.1032 -0.2202 0.7462 0.304 Uiso 0.485(4) 1 calc PR A -2
H20E H 1.0150 -0.2085 0.8486 0.304 Uiso 0.485(4) 1 calc PR A -2
H20F H 1.1008 -0.1484 0.8037 0.304 Uiso 0.485(4) 1 calc PR A -2

loop_
_atom_site_aniso_label
_atom_site_aniso_U_11
_atom_site_aniso_U_22
_atom_site_aniso_U_33
_atom_site_aniso_U_23
_atom_site_aniso_U_13
_atom_site_aniso_U_12
Tb1 0.0550(9) 0.0543(8) 0.0448(7) -0.0174(6) -0.0016(6) -0.0184(6)
Mo1 0.0664(14) 0.0800(14) 0.1426(19) -0.0453(13) -0.0180(13) -0.0236(11)
Mo2 0.163(3) 0.158(2) 0.0805(15) -0.0658(13) 0.0544(14) -0.114(2)
Mo3 0.0601(14) 0.0896(15) 0.235(2) -0.1000(15) -0.0252(15) -0.0029(11)
Mo4 0.262(3) 0.0514(13) 0.1002(16) -0.0035(12) -0.1041(17) -0.0209(18)
Mo5 0.136(2) 0.0808(14) 0.0686(13) -0.0231(11) -0.0402(13) -0.0290(13)
Mo6 0.0991(15) 0.0491(11) 0.0843(13) -0.0313(9) -0.0039(11) -0.0248(10)
O1 0.101(4) 0.068(4) 0.100(4) -0.037(4) -0.024(4) -0.023(4)
O2 0.094(5) 0.065(4) 0.098(4) -0.039(4) -0.024(4) -0.024(4)
O3 0.105(5) 0.067(4) 0.116(5) -0.049(4) -0.038(4) -0.027(4)
O4 0.101(5) 0.066(5) 0.093(5) -0.041(5) -0.029(5) -0.026(5)
O5 0.154(9) 0.117(8) 0.165(9) -0.068(7) -0.013(8) -0.063(7)
O6 0.164(10) 0.110(8) 0.226(10) -0.081(8) -0.057(9) -0.055(8)
O7 0.117(4) 0.080(4) 0.119(4) -0.031(4) -0.024(4) -0.015(4)
O8 0.107(4) 0.079(4) 0.105(4) -0.023(4) -0.012(4) -0.011(4)
O9 0.107(14) 0.135(15) 0.219(19) -0.076(14) -0.048(14) -0.039(12)
O10 0.172(10) 0.153(6) 0.194(5) -0.103(5) -0.032(8) -0.066(7)
O11 0.249(5) 0.120(11) 0.158(11) -0.047(10) -0.036(7) -0.107(8)
O12 0.189(13) 0.100(10) 0.171(12) -0.087(9) -0.029(11) -0.031(10)
O13 0.189(15) 0.150(13) 0.148(13) -0.079(11) 0.054(12) -0.093(12)
O14 0.199(5) 0.096(5) 0.224(3) -0.073(4) -0.094(4) -0.026(5)
O15 0.211(11) 0.110(10) 0.181(10) -0.054(9) -0.095(9) -0.052(9)
O16 0.32(2) 0.116(15) 0.161(16) -0.004(13) -0.135(16) -0.023(16)
O17 0.111(4) 0.080(4) 0.107(4) -0.020(4) -0.009(4) -0.012(4)
O18 0.26(2) 0.117(15) 0.117(13) -0.042(11) -0.113(16) -0.050(15)
O19 0.145(11) 0.132(10) 0.107(9) -0.057(8) 0.003(9) -0.067(9)
O20 0.134(13) 0.132(12) 0.101(11) -0.034(10) -0.015(10) -0.081(10)
O21 0.122(12) 0.083(10) 0.111(11) -0.048(9) -0.013(9) -0.051(9)
O22 0.078(8) 0.155(13) 0.422(9) -0.194(10) -0.041(8) 0.019(7)
O23 0.062(6) 0.070(6) 0.064(6) -0.012(6) -0.007(6) -0.021(5)
O24 0.063(6) 0.073(6) 0.062(6) -0.017(5) -0.008(5) -0.024(5)
O25 0.063(6) 0.071(6) 0.058(5) -0.022(5) -0.007(5) -0.021(5)
O26 0.070(6) 0.071(6) 0.058(6) -0.019(5) -0.009(6) -0.015(6)
O27 0.123(11) 0.113(11) 0.111(11) -0.038(9) -0.015(9) -0.038(9)
O28 0.102(12) 0.105(11) 0.103(11) -0.030(10) -0.010(10) -0.036(10)
O29 0.114(9) 0.137(10) 0.127(10) -0.058(9) 0.016(9) -0.062(8)
O30 0.125(11) 0.139(11) 0.143(11) -0.057(10) 0.011(10) -0.074(9)
O31 0.104(10) 0.135(10) 0.112(10) -0.066(9) 0.005(9) -0.060(9)
O32 0.110(10) 0.149(12) 0.118(10) -0.057(10) -0.001(9) -0.056(11)
O33 0.112(11) 0.146(12) 0.120(10) -0.051(9) -0.007(9) -0.059(10)
O34 0.119(13) 0.142(13) 0.126(13) -0.055(11) 0.007(11) -0.053(11)
O23' 0.062(6) 0.070(6) 0.064(6) -0.012(6) -0.007(6) -0.021(5)
O24' 0.063(6) 0.073(6) 0.062(6) -0.017(5) -0.008(5) -0.024(5)
O25' 0.063(6) 0.071(6) 0.058(5) -0.022(5) -0.007(5) -0.021(5)
O26' 0.070(6) 0.071(6) 0.058(6) -0.019(5) -0.009(6) -0.015(6)
O27' 0.123(11) 0.113(11) 0.111(11) -0.038(9) -0.015(9) -0.038(9)
O28' 0.102(12) 0.105(11) 0.103(11) -0.030(10) -0.010(10) -0.036(10)
O29' 0.114(9) 0.137(10) 0.127(10) -0.058(9) 0.016(9) -0.062(8)
O30' 0.125(11) 0.139(11) 0.143(11) -0.057(10) 0.011(10) -0.074(9)
O31' 0.104(10) 0.135(10) 0.112(10) -0.066(9) 0.005(9) -0.060(9)
O32' 0.110(10) 0.149(12) 0.118(10) -0.057(10) -0.001(9) -0.056(11)
O33' 0.112(11) 0.146(12) 0.120(10) -0.051(9) -0.007(9) -0.059(10)
O34' 0.119(13) 0.142(13) 0.126(13) -0.055(11) 0.007(11) -0.053(11)
P1 0.093(3) 0.057(3) 0.085(3) -0.040(2) -0.025(3) -0.023(3)
P2 0.087(6) 0.071(5) 0.071(5) -0.013(4) -0.017(5) -0.028(5)
P3 0.097(7) 0.095(7) 0.067(5) -0.021(5) -0.021(5) -0.046(6)
P4 0.071(5) 0.079(5) 0.051(4) -0.027(4) -0.005(4) -0.017(4)
P5 0.065(6) 0.074(6) 0.070(5) -0.022(4) -0.011(4) -0.001(4)
P2' 0.087(6) 0.071(5) 0.071(5) -0.013(4) -0.017(5) -0.028(5)
P3' 0.097(7) 0.095(7) 0.067(5) -0.021(5) -0.021(5) -0.046(6)
P4' 0.071(5) 0.079(5) 0.051(4) -0.027(4) -0.005(4) -0.017(4)
P5' 0.065(6) 0.074(6) 0.070(5) -0.022(4) -0.011(4) -0.001(4)
C1 0.129(10) 0.117(10) 0.131(10) -0.056(9) 0.000(9) -0.059(9)
C2 0.125(9) 0.125(9) 0.132(9) -0.057(9) 0.005(9) -0.061(8)
C3 0.115(14) 0.101(14) 0.109(14) -0.029(12) -0.020(12) -0.031(12)
C4 0.14(2) 0.13(2) 0.13(2) -0.018(19) -0.004(19) -0.020(19)
C5 0.125(15) 0.114(14) 0.119(14) -0.022(13) -0.009(13) -0.023(13)
C6 0.12(3) 0.13(3) 0.11(2) -0.01(2) 0.03(2) 0.00(2)
C7 0.134(12) 0.141(12) 0.132(12) -0.046(11) 0.020(11) -0.050(11)
C8 0.12(2) 0.119(19) 0.14(2) -0.016(18) 0.027(18) -0.041(17)
C9 0.136(12) 0.139(12) 0.146(12) -0.053(11) 0.018(11) -0.055(11)
C10 0.16(2) 0.18(2) 0.15(2) -0.07(2) 0.03(2) -0.04(2)
C11 0.112(11) 0.138(11) 0.116(11) -0.067(10) 0.006(10) -0.057(10)
C12 0.125(12) 0.154(13) 0.128(12) -0.050(12) 0.006(11) -0.041(12)
C13 0.107(13) 0.149(14) 0.128(14) -0.053(13) -0.003(12) -0.052(13)
C14 0.12(2) 0.15(2) 0.14(2) -0.037(19) 0.005(19) -0.043(19)
C15 0.102(15) 0.156(16) 0.118(16) -0.055(14) -0.007(14) -0.051(14)
C16 0.09(2) 0.17(3) 0.13(3) -0.04(3) -0.01(2) -0.04(2)
C17 0.134(15) 0.156(16) 0.129(14) -0.053(14) -0.004(13) -0.048(14)
C18 0.15(3) 0.20(3) 0.17(3) -0.07(3) -0.01(3) -0.04(3)
C19 0.123(14) 0.151(14) 0.123(14) -0.055(13) 0.000(12) -0.047(13)
C20 0.17(3) 0.19(3) 0.16(2) -0.04(2) 0.02(2) -0.02(2)
C1' 0.129(10) 0.117(10) 0.131(10) -0.056(9) 0.000(9) -0.059(9)
C2' 0.125(9) 0.125(9) 0.132(9) -0.057(9) 0.005(9) -0.061(8)
C3' 0.115(14) 0.101(14) 0.109(14) -0.029(12) -0.020(12) -0.031(12)
C4' 0.14(2) 0.13(2) 0.13(2) -0.018(19) -0.004(19) -0.020(19)
C5' 0.125(15) 0.114(14) 0.119(14) -0.022(13) -0.009(13) -0.023(13)
C6' 0.12(3) 0.13(3) 0.11(2) -0.01(2) 0.03(2) 0.00(2)
C7' 0.134(12) 0.141(12) 0.132(12) -0.046(11) 0.020(11) -0.050(11)
C8' 0.12(2) 0.119(19) 0.14(2) -0.016(18) 0.027(18) -0.041(17)
C9' 0.136(12) 0.139(12) 0.146(12) -0.053(11) 0.018(11) -0.055(11)
C10' 0.16(2) 0.18(2) 0.15(2) -0.07(2) 0.03(2) -0.04(2)
C11' 0.112(11) 0.138(11) 0.116(11) -0.067(10) 0.006(10) -0.057(10)
C12' 0.125(12) 0.154(13) 0.128(12) -0.050(12) 0.006(11) -0.041(12)
C13' 0.107(13) 0.149(14) 0.128(14) -0.053(13) -0.003(12) -0.052(13)
C14' 0.12(2) 0.15(2) 0.14(2) -0.037(19) 0.005(19) -0.043(19)
C15' 0.102(15) 0.156(16) 0.118(16) -0.055(14) -0.007(14) -0.051(14)
C16' 0.09(2) 0.17(3) 0.13(3) -0.04(3) -0.01(2) -0.04(2)
C17' 0.134(15) 0.156(16) 0.129(14) -0.053(14) -0.004(13) -0.048(14)
C18' 0.15(3) 0.20(3) 0.17(3) -0.07(3) -0.01(3) -0.04(3)
C19' 0.123(14) 0.151(14) 0.123(14) -0.055(13) 0.000(12) -0.047(13)
C20' 0.17(3) 0.19(3) 0.16(2) -0.04(2) 0.02(2) -0.02(2)

loop_
_atom_type_symbol
_atom_type_description
_atom_type_scat_dispersion_real
_atom_type_scat_dispersion_imag
_atom_type_scat_source
C C 0.0033 0.0016 'International Tables Vol C Tables 4.2.6.8 and 6.1.1.4'
H H 0.0000 0.0000 'International Tables Vol C Tables 4.2.6.8 and 6.1.1.4'
O O 0.0106 0.0060 'International Tables Vol C Tables 4.2.6.8 and 6.1.1.4'
P P 0.1023 0.0942 'International Tables Vol C Tables 4.2.6.8 and 6.1.1.4'
Mo Mo -1.6832 0.6857 'International Tables Vol C Tables 4.2.6.8 and 6.1.1.4'
Tb Tb -0.1723 4.1537 'International Tables Vol C Tables 4.2.6.8 and 6.1.1.4'

loop_
_geom_angle_atom_site_label_1
_geom_angle_atom_site_label_2
_geom_angle_atom_site_label_3
_geom_angle
_geom_angle_site_symmetry_1
_geom_angle_site_symmetry_3
_geom_angle_publ_flag
O26 Tb1 O26 180.0(13) 2_657 . ?
O26 Tb1 O25' 66.6(8) 2_657 2_657 ?
O26 Tb1 O25' 113.4(8) . 2_657 ?
O26 Tb1 O25' 113.4(8) 2_657 . ?
O26 Tb1 O25' 66.6(8) . . ?
O25' Tb1 O25' 180.000(3) 2_657 . ?
O26 Tb1 O24 106.2(9) 2_657 . ?
O26 Tb1 O24 73.8(9) . . ?
O25' Tb1 O24 74.0(8) 2_657 . ?
O25' Tb1 O24 106.0(8) . . ?
O26 Tb1 O24 73.8(9) 2_657 2_657 ?
O26 Tb1 O24 106.2(9) . 2_657 ?
O25' Tb1 O24 106.0(8) 2_657 2_657 ?
O25' Tb1 O24 74.0(8) . 2_657 ?
O24 Tb1 O24 180.0(11) . 2_657 ?
O26 Tb1 O25 83.8(8) 2_657 2_657 ?
O26 Tb1 O25 96.2(8) . 2_657 ?
O25' Tb1 O25 37.0(8) 2_657 2_657 ?
O25' Tb1 O25 143.0(8) . 2_657 ?
O24 Tb1 O25 99.4(8) . 2_657 ?
O24 Tb1 O25 80.6(8) 2_657 2_657 ?
O26 Tb1 O25 96.2(8) 2_657 . ?
O26 Tb1 O25 83.8(8) . . ?
O25' Tb1 O25 143.0(8) 2_657 . ?
O25' Tb1 O25 37.0(8) . . ?
O24 Tb1 O25 80.6(8) . . ?
O24 Tb1 O25 99.4(8) 2_657 . ?
O25 Tb1 O25 180.000(2) 2_657 . ?
O26 Tb1 O24' 80.0(9) 2_657 . ?
O26 Tb1 O24' 100.0(9) . . ?
O25' Tb1 O24' 40.3(8) 2_657 . ?
O25' Tb1 O24' 139.7(8) . . ?
O24 Tb1 O24' 35.5(8) . . ?
O24 Tb1 O24' 144.5(8) 2_657 . ?
O25 Tb1 O24' 73.1(8) 2_657 . ?
O25 Tb1 O24' 106.9(8) . . ?
O26 Tb1 O24' 100.0(9) 2_657 2_657 ?
O26 Tb1 O24' 80.0(9) . 2_657 ?
O25' Tb1 O24' 139.7(8) 2_657 2_657 ?
O25' Tb1 O24' 40.3(8) . 2_657 ?
O24 Tb1 O24' 144.5(8) . 2_657 ?
O24 Tb1 O24' 35.5(8) 2_657 2_657 ?
O25 Tb1 O24' 106.9(8) 2_657 2_657 ?
O25 Tb1 O24' 73.1(8) . 2_657 ?
O24' Tb1 O24' 180.0(6) . 2_657 ?
O26 Tb1 O23' 72.5(8) 2_657 . ?
O26 Tb1 O23' 107.5(8) . . ?
O25' Tb1 O23' 112.4(9) 2_657 . ?
O25' Tb1 O23' 67.6(9) . . ?
O24 Tb1 O23' 68.7(8) . . ?
O24 Tb1 O23' 111.3(8) 2_657 . ?
O25 Tb1 O23' 148.4(8) 2_657 . ?
O25 Tb1 O23' 31.6(8) . . ?
O24' Tb1 O23' 82.3(9) . . ?
O24' Tb1 O23' 97.7(9) 2_657 . ?
O26 Tb1 O23' 107.5(8) 2_657 2_657 ?
O26 Tb1 O23' 72.5(8) . 2_657 ?
O25' Tb1 O23' 67.6(9) 2_657 2_657 ?
O25' Tb1 O23' 112.4(9) . 2_657 ?
O24 Tb1 O23' 111.3(8) . 2_657 ?
O24 Tb1 O23' 68.7(8) 2_657 2_657 ?
O25 Tb1 O23' 31.6(8) 2_657 2_657 ?
O25 Tb1 O23' 148.4(8) . 2_657 ?
O24' Tb1 O23' 97.7(9) . 2_657 ?
O24' Tb1 O23' 82.3(9) 2_657 2_657 ?
O23' Tb1 O23' 180.000(2) . 2_657 ?
O9 Mo1 O6 101.5(11) . . ?
O9 Mo1 O5 99.7(11) . . ?
O6 Mo1 O5 89.6(10) . . ?
O9 Mo1 O7 106.2(11) . . ?
O6 Mo1 O7 87.9(10) . . ?
O5 Mo1 O7 154.0(9) . . ?
O9 Mo1 O8 105.0(10) . . ?
O6 Mo1 O8 153.4(9) . . ?
O5 Mo1 O8 83.6(9) . . ?
O7 Mo1 O8 87.2(8) . . ?
O9 Mo1 O1 160.0(10) . . ?
O6 Mo1 O1 94.0(10) . . ?
O5 Mo1 O1 93.0(10) . . ?
O7 Mo1 O1 61.4(10) . . ?
O8 Mo1 O1 60.9(9) . . ?
O9 Mo1 O4 154.7(11) . 2_766 ?
O6 Mo1 O4 64.0(10) . 2_766 ?
O5 Mo1 O4 61.6(10) . 2_766 ?
O7 Mo1 O4 94.4(10) . 2_766 ?
O8 Mo1 O4 90.3(9) . 2_766 ?
O1 Mo1 O4 45.0(10) . 2_766 ?
O13 Mo2 O10 104.2(12) . . ?
O13 Mo2 O5 102.3(12) . . ?
O10 Mo2 O5 84.4(10) . . ?
O13 Mo2 O11 107.3(12) . 2_766 ?
O10 Mo2 O11 148.5(9) . 2_766 ?
O5 Mo2 O11 88.5(10) . 2_766 ?
O13 Mo2 O12 107.0(12) . . ?
O10 Mo2 O12 83.5(10) . . ?
O5 Mo2 O12 150.3(10) . . ?
O11 Mo2 O12 87.7(9) 2_766 . ?
O13 Mo2 O2 161.5(14) . . ?
O10 Mo2 O2 89.1(10) . . ?
O5 Mo2 O2 91.7(10) . . ?
O11 Mo2 O2 60.3(10) 2_766 . ?
O12 Mo2 O2 61.1(9) . . ?
O13 Mo2 O4 158.2(14) . 2_766 ?
O10 Mo2 O4 58.7(9) . 2_766 ?
O5 Mo2 O4 64.9(10) . 2_766 ?
O11 Mo2 O4 90.5(10) 2_766 2_766 ?
O12 Mo2 O4 85.7(10) . 2_766 ?
O2 Mo2 O4 40.2(11) . 2_766 ?
O22 Mo3 O20 103.5(11) . 2_766 ?
O22 Mo3 O10 101.0(15) . . ?
O20 Mo3 O10 92.8(9) 2_766 . ?
O22 Mo3 O14 104.3(16) . . ?
O20 Mo3 O14 90.1(10) 2_766 . ?
O10 Mo3 O14 153.1(9) . . ?
O22 Mo3 O6 101.3(11) . . ?
O20 Mo3 O6 155.0(10) 2_766 . ?
O10 Mo3 O6 85.5(10) . . ?
O14 Mo3 O6 80.8(11) . . ?
O22 Mo3 O3 165.0(14) . . ?
O20 Mo3 O3 66.0(9) 2_766 . ?
O10 Mo3 O3 90.5(11) . . ?
O14 Mo3 O3 66.3(12) . . ?
O6 Mo3 O3 89.0(9) . . ?
O22 Mo3 O4 154.7(14) . 2_766 ?
O20 Mo3 O4 92.7(10) 2_766 2_766 ?
O10 Mo3 O4 58.4(9) . 2_766 ?
O14 Mo3 O4 94.8(10) . 2_766 ?
O6 Mo3 O4 65.2(10) . 2_766 ?
O3 Mo3 O4 40.2(11) . 2_766 ?
O16 Mo4 O11 100.8(16) . . ?
O16 Mo4 O15 104.5(13) . . ?
O11 Mo4 O15 88.0(11) . . ?
O16 Mo4 O14 105.7(15) . . ?
O11 Mo4 O14 152.9(11) . . ?
O15 Mo4 O14 90.8(10) . . ?
O16 Mo4 O19 101.1(13) . 2_766 ?
O11 Mo4 O19 80.2(9) . 2_766 ?
O15 Mo4 O19 153.4(10) . 2_766 ?
O14 Mo4 O19 89.2(9) . 2_766 ?
O16 Mo4 O3 162.1(12) . . ?
O11 Mo4 O3 89.1(11) . . ?
O15 Mo4 O3 90.6(10) . . ?
O14 Mo4 O3 63.8(11) . . ?
O19 Mo4 O3 65.6(9) 2_766 . ?
O16 Mo4 O2 155.4(14) . 2_766 ?
O11 Mo4 O2 59.0(10) . 2_766 ?
O15 Mo4 O2 63.8(10) . 2_766 ?
O14 Mo4 O2 96.4(11) . 2_766 ?
O19 Mo4 O2 89.8(9) 2_766 2_766 ?
O3 Mo4 O2 41.5(10) . 2_766 ?
O18 Mo5 O12 105.2(12) . 2_766 ?
O18 Mo5 O17 99.3(10) . . ?
O12 Mo5 O17 89.4(10) 2_766 . ?
O18 Mo5 O7 101.9(12) . . ?
O12 Mo5 O7 152.7(10) 2_766 . ?
O17 Mo5 O7 89.0(8) . . ?
O18 Mo5 O15 104.0(10) . . ?
O12 Mo5 O15 89.2(11) 2_766 . ?
O17 Mo5 O15 156.2(10) . . ?
O7 Mo5 O15 81.6(10) . . ?
O18 Mo5 O1 158.3(12) . . ?
O12 Mo5 O1 91.2(12) 2_766 . ?
O17 Mo5 O1 66.3(10) . . ?
O7 Mo5 O1 63.4(10) . . ?
O15 Mo5 O1 90.0(10) . . ?
O21 Mo6 O8 104.6(9) . . ?
O21 Mo6 O19 102.8(9) . . ?
O8 Mo6 O19 89.6(9) . . ?
O21 Mo6 O20 102.5(8) . . ?
O8 Mo6 O20 152.5(8) . . ?
O19 Mo6 O20 88.8(9) . . ?
O21 Mo6 O17 99.5(8) . . ?
O8 Mo6 O17 85.3(8) . . ?
O19 Mo6 O17 157.7(8) . . ?
O20 Mo6 O17 85.9(8) . . ?
O21 Mo6 O1 156.3(10) . . ?
O8 Mo6 O1 61.4(10) . . ?
O19 Mo6 O1 96.4(10) . . ?
O20 Mo6 O1 91.6(10) . . ?
O17 Mo6 O1 62.1(9) . . ?
P1 O1 O2 52.2(13) . 2_766 ?
P1 O1 Mo5 125.7(18) . . ?
O2 O1 Mo5 73.5(15) 2_766 . ?
P1 O1 Mo1 121.4(16) . . ?
O2 O1 Mo1 133.6(19) 2_766 . ?
Mo5 O1 Mo1 94.7(12) . . ?
P1 O1 Mo6 120.1(18) . . ?
O2 O1 Mo6 131.8(19) 2_766 . ?
Mo5 O1 Mo6 94.0(10) . . ?
Mo1 O1 Mo6 92.9(11) . . ?
P1 O2 O4 57.8(16) . 2_766 ?
P1 O2 O3 53.5(15) . 2_766 ?
O4 O2 O3 96(2) 2_766 2_766 ?
P1 O2 O1 56.3(15) . 2_766 ?
O4 O2 O1 92(2) 2_766 2_766 ?
O3 O2 O1 87(2) 2_766 2_766 ?
P1 O2 Mo2 128.9(18) . . ?
O4 O2 Mo2 71.2(16) 2_766 . ?
O3 O2 Mo2 136.7(18) 2_766 . ?
O1 O2 Mo2 133.3(17) 2_766 . ?
P1 O2 Mo4 122.4(15) . 2_766 ?
O4 O2 Mo4 139.4(18) 2_766 2_766 ?
O3 O2 Mo4 69.0(15) 2_766 2_766 ?
O1 O2 Mo4 123.0(19) 2_766 2_766 ?
Mo2 O2 Mo4 93.9(11) . 2_766 ?
P1 O3 O4 57.7(16) . 2_766 ?
P1 O3 O2 55.1(14) . 2_766 ?
O4 O3 O2 97.6(19) 2_766 2_766 ?
P1 O3 Mo3 128.0(19) . . ?
O4 O3 Mo3 70.3(16) 2_766 . ?
O2 O3 Mo3 140.3(18) 2_766 . ?
P1 O3 Mo4 124.6(17) . . ?
O4 O3 Mo4 134.9(18) 2_766 . ?
O2 O3 Mo4 69.5(15) 2_766 . ?
Mo3 O3 Mo4 92.1(11) . . ?
P1 O4 O2 57.3(16) . 2_766 ?
P1 O4 O3 55.4(16) . 2_766 ?
O2 O4 O3 96(2) 2_766 2_766 ?
P1 O4 Mo2 125.8(17) . 2_766 ?
O2 O4 Mo2 68.6(15) 2_766 2_766 ?
O3 O4 Mo2 138.8(17) 2_766 2_766 ?
P1 O4 Mo3 124.9(16) . 2_766 ?
O2 O4 Mo3 134.4(16) 2_766 2_766 ?
O3 O4 Mo3 69.5(15) 2_766 2_766 ?
Mo2 O4 Mo3 94.2(10) 2_766 2_766 ?
P1 O4 Mo1 119.1(13) . 2_766 ?
O2 O4 Mo1 129.1(18) 2_766 2_766 ?
O3 O4 Mo1 124.9(19) 2_766 2_766 ?
Mo2 O4 Mo1 92.0(11) 2_766 2_766 ?
Mo3 O4 Mo1 91.8(11) 2_766 2_766 ?
Mo2 O5 Mo1 140.9(12) . . ?
Mo1 O6 Mo3 138.0(14) . . ?
Mo5 O7 Mo1 139.3(12) . . ?
Mo6 O8 Mo1 144.4(11) . . ?
Mo3 O10 Mo2 148.4(11) . . ?
Mo4 O11 Mo2 144.5(12) . 2_766 ?
Mo5 O12 Mo2 144.3(11) 2_766 . ?
Mo3 O14 Mo4 136.6(14) . . ?
Mo5 O15 Mo4 143.1(13) . . ?
Mo5 O17 Mo6 137.5(11) . . ?
Mo6 O19 Mo4 138.0(11) . 2_766 ?
Mo3 O20 Mo6 140.8(11) 2_766 . ?
P2 O23 Tb1 152.0(16) . . ?
P3 O24 Tb1 145.8(15) . . ?
P4 O25 Tb1 146.9(15) . . ?
P5 O26 Tb1 154.5(15) . . ?
C3 O27 P2 134.3(19) . . ?
C5 O28 P2 128.0(18) . . ?
C7 O29 P3 126.8(19) . . ?
C9 O30 P3 127.3(19) . . ?
C13 O31 P4 127.3(19) . . ?
C15 O32 P4 131.1(17) . . ?
C17 O33 P5 129.6(19) . . ?
C19 O34 P5 128(2) . . ?
P2' O23' Tb1 146.7(17) . . ?
P3' O24' Tb1 148.6(16) . . ?
P4' O25' Tb1 153.9(14) . . ?
P5' O26' Tb1 147.3(17) . . ?
C3' O27' P2' 130.7(19) . . ?
C5' O28' P2' 125.6(18) . . ?
C7' O29' P3' 137(2) . . ?
C9' O30' P3' 128.8(18) . . ?
C13' O31' P4' 132(2) . . ?
C15' O32' P4' 132(2) . . ?
C17' O33' P5' 130(2) . . ?
C19' O34' P5' 128(2) . . ?
O3 P1 O3 180.000(6) . 2_766 ?
O3 P1 O2 71.4(17) . 2_766 ?
O3 P1 O2 108.6(17) 2_766 2_766 ?
O3 P1 O2 108.6(17) . . ?
O3 P1 O2 71.4(17) 2_766 . ?
O2 P1 O2 180.000(4) 2_766 . ?
O3 P1 O4 66.9(17) . 2_766 ?
O3 P1 O4 113.1(17) 2_766 2_766 ?
O2 P1 O4 115.1(16) 2_766 2_766 ?
O2 P1 O4 64.9(16) . 2_766 ?
O3 P1 O4 113.1(17) . . ?
O3 P1 O4 66.9(17) 2_766 . ?
O2 P1 O4 64.9(16) 2_766 . ?
O2 P1 O4 115.1(16) . . ?
O4 P1 O4 180.000(3) 2_766 . ?
O3 P1 O1 74.5(16) . 2_766 ?
O3 P1 O1 105.5(16) 2_766 2_766 ?
O2 P1 O1 108.5(16) 2_766 2_766 ?
O2 P1 O1 71.5(16) . 2_766 ?
O4 P1 O1 105.5(15) 2_766 2_766 ?
O4 P1 O1 74.5(15) . 2_766 ?
O3 P1 O1 105.5(16) . . ?
O3 P1 O1 74.5(16) 2_766 . ?
O2 P1 O1 71.5(16) 2_766 . ?
O2 P1 O1 108.5(16) . . ?
O4 P1 O1 74.5(15) 2_766 . ?
O4 P1 O1 105.5(15) . . ?
O1 P1 O1 180.000(4) 2_766 . ?
O23 P2 O27 108.0(12) . . ?
O23 P2 O28 106.7(12) . . ?
O27 P2 O28 102.6(12) . . ?
O23 P2 C1 117.3(16) . . ?
O27 P2 C1 113(2) . . ?
O28 P2 C1 108.4(17) . . ?
O24 P3 O29 105.1(12) . . ?
O24 P3 O30 105.2(12) . . ?
O29 P3 O30 103.2(13) . . ?
O24 P3 C2 119.5(16) . . ?
O29 P3 C2 112.3(17) . . ?
O30 P3 C2 110(2) . . ?
O25 P4 O32 106.9(11) . . ?
O25 P4 O31 104.7(11) . . ?
O32 P4 O31 103.1(12) . . ?
O25 P4 C11 117.8(16) . . ?
O32 P4 C11 121(2) . . ?
O31 P4 C11 100.5(17) . . ?
O26 P5 O34 105.9(12) . . ?
O26 P5 O33 105.5(12) . . ?
O34 P5 O33 104.4(12) . . ?
O26 P5 C12 114.9(16) . . ?
O34 P5 C12 111.7(17) . . ?
O33 P5 C12 114(2) . . ?
O23' P2' O27' 106.5(12) . . ?
O23' P2' O28' 105.8(12) . . ?
O27' P2' O28' 104.4(12) . . ?
O23' P2' C1' 122.0(15) . . ?
O27' P2' C1' 106(2) . . ?
O28' P2' C1' 110.7(18) . . ?
O30' P3' O24' 104.5(12) . . ?
O30' P3' O29' 105.0(13) . . ?
O24' P3' O29' 100.7(12) . . ?
O30' P3' C2' 106(2) . . ?
O24' P3' C2' 118.2(16) . . ?
O29' P3' C2' 121(2) . . ?
O25' P4' O31' 104.9(12) . . ?
O25' P4' O32' 106.5(12) . . ?
O31' P4' O32' 104.7(12) . . ?
O25' P4' C11' 115.7(10) . . ?
O31' P4' C11' 112.5(10) . . ?
O32' P4' C11' 111.7(10) . . ?
O26' P5' O33' 104.2(12) . . ?
O26' P5' O34' 105.6(12) . . ?
O33' P5' O34' 103.9(13) . . ?
O26' P5' C12' 89.6(19) . . ?
O33' P5' C12' 75.5(16) . . ?
O34' P5' C12' 164(2) . . ?
C2 C1 P2 108.6(14) . . ?
C2 C1 H1A 110.0 . . ?
P2 C1 H1A 110.0 . . ?
C2 C1 H1B 110.0 . . ?
P2 C1 H1B 110.0 . . ?
H1A C1 H1B 108.4 . . ?
C1 C2 P3 108.7(14) . . ?
C1 C2 H2A 109.9 . . ?
P3 C2 H2A 109.9 . . ?
C1 C2 H2B 109.9 . . ?
P3 C2 H2B 109.9 . . ?
H2A C2 H2B 108.3 . . ?
O27 C3 C4 110.6(17) . . ?
O27 C3 H3A 109.5 . . ?
C4 C3 H3A 109.5 . . ?
O27 C3 H3B 109.5 . . ?
C4 C3 H3B 109.5 . . ?
H3A C3 H3B 108.1 . . ?
C3 C4 H4A 109.5 . . ?
C3 C4 H4B 109.5 . . ?
H4A C4 H4B 109.5 . . ?
C3 C4 H4C 109.5 . . ?
H4A C4 H4C 109.5 . . ?
H4B C4 H4C 109.5 . . ?
O28 C5 C6 110.7(17) . . ?
O28 C5 H5A 109.5 . . ?
C6 C5 H5A 109.5 . . ?
O28 C5 H5B 109.5 . . ?
C6 C5 H5B 109.5 . . ?
H5A C5 H5B 108.1 . . ?
C5 C6 H6A 109.5 . . ?
C5 C6 H6B 109.5 . . ?
H6A C6 H6B 109.5 . . ?
C5 C6 H6C 109.5 . . ?
H6A C6 H6C 109.5 . . ?
H6B C6 H6C 109.5 . . ?
O29 C7 C8 111.8(17) . . ?
O29 C7 H7A 109.2 . . ?
C8 C7 H7A 109.2 . . ?
O29 C7 H7B 109.2 . . ?
C8 C7 H7B 109.2 . . ?
H7A C7 H7B 107.9 . . ?
C7 C8 H8A 109.5 . . ?
C7 C8 H8B 109.5 . . ?
H8A C8 H8B 109.5 . . ?
C7 C8 H8C 109.5 . . ?
H8A C8 H8C 109.5 . . ?
H8B C8 H8C 109.5 . . ?
O30 C9 C10 113.4(18) . . ?
O30 C9 H9A 108.9 . . ?
C10 C9 H9A 108.9 . . ?
O30 C9 H9B 108.9 . . ?
C10 C9 H9B 108.9 . . ?
H9A C9 H9B 107.7 . . ?
C9 C10 H10A 109.5 . . ?
C9 C10 H10B 109.5 . . ?
H10A C10 H10B 109.5 . . ?
C9 C10 H10C 109.5 . . ?
H10A C10 H10C 109.5 . . ?
H10B C10 H10C 109.5 . . ?
C12 C11 P4 108.2(14) . . ?
C12 C11 H11A 110.1 . . ?
P4 C11 H11A 110.1 . . ?
C12 C11 H11B 110.1 . . ?
P4 C11 H11B 110.1 . . ?
H11A C11 H11B 108.4 . . ?
C11 C12 P5 108.3(14) . . ?
C11 C12 H12A 110.0 . . ?
P5 C12 H12A 110.0 . . ?
C11 C12 H12B 110.0 . . ?
P5 C12 H12B 110.0 . . ?
H12A C12 H12B 108.4 . . ?
O31 C13 C14 111.5(17) . . ?
O31 C13 H13A 109.3 . . ?
C14 C13 H13A 109.3 . . ?
O31 C13 H13B 109.3 . . ?
C14 C13 H13B 109.3 . . ?
H13A C13 H13B 108.0 . . ?
C13 C14 H14A 109.5 . . ?
C13 C14 H14B 109.5 . . ?
H14A C14 H14B 109.5 . . ?
C13 C14 H14C 109.5 . . ?
H14A C14 H14C 109.5 . . ?
H14B C14 H14C 109.5 . . ?
O32 C15 C16 112.7(17) . . ?
O32 C15 H15A 109.1 . . ?
C16 C15 H15A 109.1 . . ?
O32 C15 H15B 109.1 . . ?
C16 C15 H15B 109.1 . . ?
H15A C15 H15B 107.8 . . ?
C15 C16 H16A 109.5 . . ?
C15 C16 H16B 109.5 . . ?
H16A C16 H16B 109.5 . . ?
C15 C16 H16C 109.5 . . ?
H16A C16 H16C 109.5 . . ?
H16B C16 H16C 109.5 . . ?
O33 C17 C18 111.4(17) . . ?
O33 C17 H17A 109.4 . . ?
C18 C17 H17A 109.4 . . ?
O33 C17 H17B 109.4 . . ?
C18 C17 H17B 109.4 . . ?
H17A C17 H17B 108.0 . . ?
C17 C18 H18A 109.5 . . ?
C17 C18 H18B 109.5 . . ?
H18A C18 H18B 109.5 . . ?
C17 C18 H18C 109.5 . . ?
H18A C18 H18C 109.5 . . ?
H18B C18 H18C 109.5 . . ?
O34 C19 C20 110.6(17) . . ?
O34 C19 H19A 109.5 . . ?
C20 C19 H19A 109.5 . . ?
O34 C19 H19B 109.5 . . ?
C20 C19 H19B 109.5 . . ?
H19A C19 H19B 108.1 . . ?
C19 C20 H20A 109.5 . . ?
C19 C20 H20B 109.5 . . ?
H20A C20 H20B 109.5 . . ?
C19 C20 H20C 109.5 . . ?
H20A C20 H20C 109.5 . . ?
H20B C20 H20C 109.5 . . ?
C2' C1' P2' 108.3(14) . . ?
C2' C1' H1'1 110.0 . . ?
P2' C1' H1'1 110.0 . . ?
C2' C1' H1'2 110.0 . . ?
P2' C1' H1'2 110.0 . . ?
H1'1 C1' H1'2 108.4 . . ?
C1' C2' P3' 108.2(14) . . ?
C1' C2' H2'1 110.1 . . ?
P3' C2' H2'1 110.1 . . ?
C1' C2' H2'2 110.1 . . ?
P3' C2' H2'2 110.1 . . ?
H2'1 C2' H2'2 108.4 . . ?
O27' C3' C4' 110.6(17) . . ?
O27' C3' H3'1 109.5 . . ?
C4' C3' H3'1 109.5 . . ?
O27' C3' H3'2 109.5 . . ?
C4' C3' H3'2 109.5 . . ?
H3'1 C3' H3'2 108.1 . . ?
C3' C4' H4'1 109.5 . . ?
C3' C4' H4'2 109.5 . . ?
H4'1 C4' H4'2 109.5 . . ?
C3' C4' H4'3 109.5 . . ?
H4'1 C4' H4'3 109.5 . . ?
H4'2 C4' H4'3 109.5 . . ?
O28' C5' C6' 112.6(17) . . ?
O28' C5' H5'1 109.1 . . ?
C6' C5' H5'1 109.1 . . ?
O28' C5' H5'2 109.1 . . ?
C6' C5' H5'2 109.1 . . ?
H5'1 C5' H5'2 107.8 . . ?
C5' C6' H6'1 109.5 . . ?
C5' C6' H6'2 109.5 . . ?
H6'1 C6' H6'2 109.5 . . ?
C5' C6' H6'3 109.5 . . ?
H6'1 C6' H6'3 109.5 . . ?
H6'2 C6' H6'3 109.5 . . ?
O29' C7' C8' 111.8(17) . . ?
O29' C7' H7'1 109.3 . . ?
C8' C7' H7'1 109.3 . . ?
O29' C7' H7'2 109.3 . . ?
C8' C7' H7'2 109.3 . . ?
H7'1 C7' H7'2 107.9 . . ?
C7' C8' H8'1 109.5 . . ?
C7' C8' H8'2 109.5 . . ?
H8'1 C8' H8'2 109.5 . . ?
C7' C8' H8'3 109.5 . . ?
H8'1 C8' H8'3 109.5 . . ?
H8'2 C8' H8'3 109.5 . . ?
O30' C9' C10' 109.7(17) . . ?
O30' C9' H9'1 109.7 . . ?
C10' C9' H9'1 109.7 . . ?
O30' C9' H9'2 109.7 . . ?
C10' C9' H9'2 109.7 . . ?
H9'1 C9' H9'2 108.2 . . ?
C9' C10' H10D 109.5 . . ?
C9' C10' H10E 109.5 . . ?
H10D C10' H10E 109.5 . . ?
C9' C10' H10F 109.5 . . ?
H10D C10' H10F 109.5 . . ?
H10E C10' H10F 109.5 . . ?
C12' C11' P4' 109.3(14) . . ?
C12' C11' H11C 109.8 . . ?
P4' C11' H11C 109.8 . . ?
C12' C11' H11D 109.8 . . ?
P4' C11' H11D 109.8 . . ?
H11C C11' H11D 108.3 . . ?
C11' C12' P5' 108.5(13) . . ?
C11' C12' H12C 110.0 . . ?
P5' C12' H12C 110.0 . . ?
C11' C12' H12D 110.0 . . ?
P5' C12' H12D 110.0 . . ?
H12C C12' H12D 108.4 . . ?
O31' C13' C14' 110.1(17) . . ?
O31' C13' H13C 109.6 . . ?
C14' C13' H13C 109.6 . . ?
O31' C13' H13D 109.6 . . ?
C14' C13' H13D 109.6 . . ?
H13C C13' H13D 108.1 . . ?
C13' C14' H14D 109.5 . . ?
C13' C14' H14E 109.5 . . ?
H14D C14' H14E 109.5 . . ?
C13' C14' H14F 109.5 . . ?
H14D C14' H14F 109.5 . . ?
H14E C14' H14F 109.5 . . ?
O32' C15' C16' 111.9(17) . . ?
O32' C15' H15C 109.2 . . ?
C16' C15' H15C 109.2 . . ?
O32' C15' H15D 109.2 . . ?
C16' C15' H15D 109.2 . . ?
H15C C15' H15D 107.9 . . ?
C15' C16' H16D 109.5 . . ?
C15' C16' H16E 109.5 . . ?
H16D C16' H16E 109.5 . . ?
C15' C16' H16F 109.5 . . ?
H16D C16' H16F 109.5 . . ?
H16E C16' H16F 109.5 . . ?
O33' C17' C18' 112.0(17) . . ?
O33' C17' H17C 109.2 . . ?
C18' C17' H17C 109.2 . . ?
O33' C17' H17D 109.2 . . ?
C18' C17' H17D 109.2 . . ?
H17C C17' H17D 107.9 . . ?
C17' C18' H18D 109.5 . . ?
C17' C18' H18E 109.5 . . ?
H18D C18' H18E 109.5 . . ?
C17' C18' H18F 109.5 . . ?
H18D C18' H18F 109.5 . . ?
H18E C18' H18F 109.5 . . ?
O34' C19' C20' 110.9(16) . . ?
O34' C19' H19C 109.5 . . ?
C20' C19' H19C 109.5 . . ?
O34' C19' H19D 109.5 . . ?
C20' C19' H19D 109.5 . . ?
H19C C19' H19D 108.0 . . ?
C19' C20' H20D 109.5 . . ?
C19' C20' H20E 109.5 . . ?
H20D C20' H20E 109.5 . . ?
C19' C20' H20F 109.5 . . ?
H20D C20' H20F 109.5 . . ?
H20E C20' H20F 109.5 . . ?

loop_
_geom_bond_atom_site_label_1
_geom_bond_atom_site_label_2
_geom_bond_distance
_geom_bond_site_symmetry_2
_geom_bond_publ_flag
Tb1 O26 2.254(15) 2_657 ?
Tb1 O26 2.254(15) . ?
Tb1 O25' 2.309(15) 2_657 ?
Tb1 O25' 2.309(15) . ?
Tb1 O24 2.308(17) . ?
Tb1 O24 2.308(17) 2_657 ?
Tb1 O25 2.321(15) 2_657 ?
Tb1 O25 2.321(15) . ?
Tb1 O24' 2.331(17) . ?
Tb1 O24' 2.331(17) 2_657 ?
Tb1 O23' 2.351(17) . ?
Tb1 O23' 2.351(17) 2_657 ?
Mo1 O9 1.68(2) . ?
Mo1 O6 1.85(2) . ?
Mo1 O5 1.90(2) . ?
Mo1 O7 1.91(2) . ?
Mo1 O8 1.914(17) . ?
Mo1 O1 2.41(3) . ?
Mo1 O4 2.51(3) 2_766 ?
Mo2 O13 1.61(2) . ?
Mo2 O10 1.837(9) . ?
Mo2 O5 1.84(2) . ?
Mo2 O11 1.917(16) 2_766 ?
Mo2 O12 2.01(3) . ?
Mo2 O2 2.35(3) . ?
Mo2 O4 2.39(3) 2_766 ?
Mo3 O22 1.694(19) . ?
Mo3 O20 1.800(17) 2_766 ?
Mo3 O10 1.821(9) . ?
Mo3 O14 1.83(3) . ?
Mo3 O6 1.942(18) . ?
Mo3 O3 2.40(3) . ?
Mo3 O4 2.41(3) 2_766 ?
Mo4 O16 1.65(2) . ?
Mo4 O11 1.781(11) . ?
Mo4 O15 1.868(18) . ?
Mo4 O14 1.93(3) . ?
Mo4 O19 1.942(19) 2_766 ?
Mo4 O3 2.46(3) . ?
Mo4 O2 2.47(3) 2_766 ?
Mo5 O18 1.666(15) . ?
Mo5 O12 1.69(3) 2_766 ?
Mo5 O17 1.792(17) . ?
Mo5 O7 1.83(2) . ?
Mo5 O15 1.87(2) . ?
Mo5 O1 2.36(3) . ?
Mo6 O21 1.640(14) . ?
Mo6 O8 1.783(18) . ?
Mo6 O19 1.84(2) . ?
Mo6 O20 1.916(19) . ?
Mo6 O17 1.977(19) . ?
Mo6 O1 2.45(3) . ?
O1 P1 1.59(3) . ?
O1 O2 1.82(4) 2_766 ?
O2 P1 1.51(3) . ?
O2 O4 1.63(4) 2_766 ?
O2 O3 1.75(4) 2_766 ?
O2 O1 1.82(4) 2_766 ?
O2 Mo4 2.47(3) 2_766 ?
O3 P1 1.48(3) . ?
O3 O4 1.66(4) 2_766 ?
O3 O2 1.75(4) 2_766 ?
O4 P1 1.52(3) . ?
O4 O2 1.63(4) 2_766 ?
O4 O3 1.66(4) 2_766 ?
O4 Mo2 2.39(3) 2_766 ?
O4 Mo3 2.41(3) 2_766 ?
O4 Mo1 2.51(3) 2_766 ?
O11 Mo2 1.917(16) 2_766 ?
O12 Mo5 1.69(3) 2_766 ?
O19 Mo4 1.942(19) 2_766 ?
O20 Mo3 1.800(17) 2_766 ?
O23 P2 1.524(10) . ?
O24 P3 1.530(10) . ?
O25 P4 1.529(10) . ?
O26 P5 1.529(10) . ?
O27 C3 1.424(11) . ?
O27 P2 1.529(10) . ?
O28 C5 1.436(11) . ?
O28 P2 1.551(10) . ?
O29 C7 1.436(11) . ?
O29 P3 1.550(10) . ?
O30 C9 1.432(11) . ?
O30 P3 1.556(11) . ?
O31 C13 1.436(11) . ?
O31 P4 1.551(10) . ?
O32 C15 1.429(11) . ?
O32 P4 1.540(10) . ?
O33 C17 1.432(11) . ?
O33 P5 1.544(10) . ?
O34 C19 1.436(11) . ?
O34 P5 1.541(10) . ?
O23' P2' 1.532(10) . ?
O24' P3' 1.545(10) . ?
O25' P4' 1.515(10) . ?
O26' P5' 1.527(10) . ?
O27' C3' 1.431(11) . ?
O27' P2' 1.538(10) . ?
O28' C5' 1.438(11) . ?
O28' P2' 1.551(10) . ?
O29' C7' 1.413(11) . ?
O29' P3' 1.548(10) . ?
O30' C9' 1.434(11) . ?
O30' P3' 1.540(10) . ?
O31' C13' 1.429(11) . ?
O31' P4' 1.541(10) . ?
O32' C15' 1.429(11) . ?
O32' P4' 1.544(10) . ?
O33' C17' 1.431(11) . ?
O33' P5' 1.546(10) . ?
O34' C19' 1.438(11) . ?
O34' P5' 1.549(11) . ?
P1 O3 1.48(3) 2_766 ?
P1 O2 1.51(3) 2_766 ?
P1 O4 1.52(3) 2_766 ?
P1 O1 1.59(3) 2_766 ?
P2 C1 1.798(11) . ?
P3 C2 1.799(11) . ?
P4 C11 1.809(11) . ?
P5 C12 1.801(11) . ?
P2' C1' 1.799(11) . ?
P3' C2' 1.800(11) . ?
P4' C11' 1.796(11) . ?
P5' C12' 1.797(11) . ?
C1 C2 1.527(11) . ?
C1 H1A 0.9700 . ?
C1 H1B 0.9700 . ?
C2 H2A 0.9700 . ?
C2 H2B 0.9700 . ?
C3 C4 1.531(11) . ?
C3 H3A 0.9700 . ?
C3 H3B 0.9700 . ?
C4 H4A 0.9600 . ?
C4 H4B 0.9600 . ?
C4 H4C 0.9600 . ?
C5 C6 1.529(11) . ?
C5 H5A 0.9700 . ?
C5 H5B 0.9700 . ?
C6 H6A 0.9600 . ?
C6 H6B 0.9600 . ?
C6 H6C 0.9600 . ?
C7 C8 1.526(11) . ?
C7 H7A 0.9700 . ?
C7 H7B 0.9700 . ?
C8 H8A 0.9600 . ?
C8 H8B 0.9600 . ?
C8 H8C 0.9600 . ?
C9 C10 1.526(11) . ?
C9 H9A 0.9700 . ?
C9 H9B 0.9700 . ?
C10 H10A 0.9600 . ?
C10 H10B 0.9600 . ?
C10 H10C 0.9600 . ?
C11 C12 1.527(11) . ?
C11 H11A 0.9700 . ?
C11 H11B 0.9700 . ?
C12 H12A 0.9700 . ?
C12 H12B 0.9700 . ?
C13 C14 1.527(11) . ?
C13 H13A 0.9700 . ?
C13 H13B 0.9700 . ?
C14 H14A 0.9600 . ?
C14 H14B 0.9600 . ?
C14 H14C 0.9600 . ?
C15 C16 1.527(11) . ?
C15 H15A 0.9700 . ?
C15 H15B 0.9700 . ?
C16 H16A 0.9600 . ?
C16 H16B 0.9600 . ?
C16 H16C 0.9600 . ?
C17 C18 1.528(11) . ?
C17 H17A 0.9700 . ?
C17 H17B 0.9700 . ?
C18 H18A 0.9600 . ?
C18 H18B 0.9600 . ?
C18 H18C 0.9600 . ?
C19 C20 1.530(11) . ?
C19 H19A 0.9700 . ?
C19 H19B 0.9700 . ?
C20 H20A 0.9600 . ?
C20 H20B 0.9600 . ?
C20 H20C 0.9600 . ?
C1' C2' 1.529(11) . ?
C1' H1'1 0.9700 . ?
C1' H1'2 0.9700 . ?
C2' H2'1 0.9700 . ?
C2' H2'2 0.9700 . ?
C3' C4' 1.532(11) . ?
C3' H3'1 0.9700 . ?
C3' H3'2 0.9700 . ?
C4' H4'1 0.9600 . ?
C4' H4'2 0.9600 . ?
C4' H4'3 0.9600 . ?
C5' C6' 1.523(11) . ?
C5' H5'1 0.9700 . ?
C5' H5'2 0.9700 . ?
C6' H6'1 0.9600 . ?
C6' H6'2 0.9600 . ?
C6' H6'3 0.9600 . ?
C7' C8' 1.527(11) . ?
C7' H7'1 0.9700 . ?
C7' H7'2 0.9700 . ?
C8' H8'1 0.9600 . ?
C8' H8'2 0.9600 . ?
C8' H8'3 0.9600 . ?
C9' C10' 1.524(11) . ?
C9' H9'1 0.9700 . ?
C9' H9'2 0.9700 . ?
C10' H10D 0.9600 . ?
C10' H10E 0.9600 . ?
C10' H10F 0.9600 . ?
C11' C12' 1.523(11) . ?
C11' H11C 0.9700 . ?
C11' H11D 0.9700 . ?
C12' H12C 0.9700 . ?
C12' H12D 0.9700 . ?
C13' C14' 1.534(11) . ?
C13' H13C 0.9700 . ?
C13' H13D 0.9700 . ?
C14' H14D 0.9600 . ?
C14' H14E 0.9600 . ?
C14' H14F 0.9600 . ?
C15' C16' 1.530(11) . ?
C15' H15C 0.9700 . ?
C15' H15D 0.9700 . ?
C16' H16D 0.9600 . ?
C16' H16E 0.9600 . ?
C16' H16F 0.9600 . ?
C17' C18' 1.531(11) . ?
C17' H17C 0.9700 . ?
C17' H17D 0.9700 . ?
C18' H18D 0.9600 . ?
C18' H18E 0.9600 . ?
C18' H18F 0.9600 . ?
C19' C20' 1.533(11) . ?
C19' H19C 0.9700 . ?
C19' H19D 0.9700 . ?
C20' H20D 0.9600 . ?
C20' H20E 0.9600 . ?
C20' H20F 0.9600 . ?
